data_7014022
loop_
_publ_author_name
'Shima, Takanori'
'Bauer, Eike B.'
'Hampel, Frank'
'Gladysz, J. A.'

_publ_section_title
;
 Alkene metatheses in transition metal coordination spheres:
 dimacrocyclizations that join trans positions of square-planar
 platinum complexes to give topologically novel diphosphine ligands.
;
_journal_issue 7
_journal_name_full 'Dalton transactions (Cambridge, England : 2003)'
_journal_page_first 1012
_journal_page_last 1028
_journal_paper_doi 10.1039/b400156g
_journal_year 2004
_chemical_formula_sum 'C46 H66 Cl F5 P2 Pt'
_chemical_formula_weight 1006.47
_chemical_name_systematic
;
?
;
_space_group_IT_number 2
_symmetry_cell_setting triclinic
_symmetry_space_group_name_Hall '-P 1'
_symmetry_space_group_name_H-M 'P -1'
_atom_sites_solution_hydrogens geom
_atom_sites_solution_primary direct
_atom_sites_solution_secondary difmap
_audit_creation_method SHELXL-97
_cell_angle_alpha 72.9290(9)
_cell_angle_beta 84.6100(8)
_cell_angle_gamma 82.4310(8)
_cell_formula_units_Z 2
_cell_length_a 10.57500(10)
_cell_length_b 12.2670(2)
_cell_length_c 18.1630(3)
_cell_measurement_reflns_used 9914
_cell_measurement_temperature 173(2)
_cell_volume 2228.93(6)
_computing_cell_refinement DENZO-SMN
_computing_data_collection 'Nonius Collect'
_computing_data_reduction DENZO-SMN
_computing_molecular_graphics 'SHELXTL NT'
_computing_publication_material 'SHELXTL NT'
_computing_structure_refinement 'SHELXL-97 (Sheldrick, 1997)'
_computing_structure_solution 'SHELXS-97 (Sheldrick, 1990)'
_diffrn_ambient_temperature 173(2)
_diffrn_detector_area_resol_mean 9
_diffrn_measured_fraction_theta_full 0.997
_diffrn_measured_fraction_theta_max 0.997
_diffrn_measurement_device_type 'Nonius KappaCCD'
_diffrn_radiation_monochromator graphite
_diffrn_radiation_source 'fine-focus rotating anode'
_diffrn_radiation_type MoK\a
_diffrn_radiation_wavelength 0.71073
_diffrn_reflns_av_R_equivalents 0.0176
_diffrn_reflns_av_sigmaI/netI 0.0299
_diffrn_reflns_limit_h_max 13
_diffrn_reflns_limit_h_min -13
_diffrn_reflns_limit_k_max 15
_diffrn_reflns_limit_k_min -15
_diffrn_reflns_limit_l_max 23
_diffrn_reflns_limit_l_min -23
_diffrn_reflns_number 19533
_diffrn_reflns_theta_full 27.52
_diffrn_reflns_theta_max 27.52
_diffrn_reflns_theta_min 2.21
_exptl_absorpt_coefficient_mu 3.331
_exptl_absorpt_correction_T_max 0.7317
_exptl_absorpt_correction_T_min 0.5555
_exptl_absorpt_correction_type 'empirical (Scalepack)'
_exptl_crystal_colour colorless
_exptl_crystal_density_diffrn 1.500
_exptl_crystal_density_method 'not measured'
_exptl_crystal_description block
_exptl_crystal_F_000 1024
_exptl_crystal_size_max 0.20
_exptl_crystal_size_mid 0.20
_exptl_crystal_size_min 0.10
_refine_diff_density_max 1.431
_refine_diff_density_min -0.920
_refine_diff_density_rms 0.095
_refine_ls_extinction_method none
_refine_ls_goodness_of_fit_ref 1.029
_refine_ls_hydrogen_treatment 'riding model'
_refine_ls_matrix_type full
_refine_ls_number_parameters 496
_refine_ls_number_reflns 10238
_refine_ls_number_restraints 0
_refine_ls_restrained_S_all 1.029
_refine_ls_R_factor_all 0.0305
_refine_ls_R_factor_gt 0.0268
_refine_ls_shift/su_max 0.019
_refine_ls_shift/su_mean 0.001
_refine_ls_structure_factor_coef Fsqd
_refine_ls_weighting_details 'calc w=1/[\s^2^(Fo^2^)+(0.0281P)^2^+3.0498P] where P=(Fo^2^+2Fc^2^)/3'
_refine_ls_weighting_scheme calc
_refine_ls_wR_factor_gt 0.0621
_refine_ls_wR_factor_ref 0.0636
_reflns_number_gt 9428
_reflns_number_total 10238
_reflns_threshold_expression >2sigma(I)
_cod_data_source_file b400156g.txt
_cod_data_source_block eb11
_cod_depositor_comments
;
The following automatic conversions were performed:
'_symmetry_cell_setting' value 'Triclinic' changed to 'triclinic'
according to '/home/saulius/struct/CIF-dictionaries/cif_core.dic'
dictionary named 'cif_core.dic' version 2.4.1 from 2010-06-29.

Automatic conversion script
Id: cif_fix_enum 1527 2010-12-29 10:47:43Z saulius 
;
_cod_original_sg_symbol_H-M P-1
_cod_database_code 7014022

loop_
_symmetry_equiv_pos_as_xyz
'x, y, z'
'-x, -y, -z'

loop_
_atom_site_label
_atom_site_type_symbol
_atom_site_fract_x
_atom_site_fract_y
_atom_site_fract_z
_atom_site_U_iso_or_equiv
_atom_site_adp_type
_atom_site_occupancy
_atom_site_symmetry_multiplicity
_atom_site_calc_flag
_atom_site_refinement_flags
_atom_site_disorder_assembly
_atom_site_disorder_group
Pt1 Pt 0.172746(9) -0.048117(9) -0.256559(6) 0.02134(4) Uani 1 1 d . . .
Cl1 Cl 0.02662(7) -0.17448(7) -0.26190(5) 0.03630(17) Uani 1 1 d . . .
P1 P 0.00158(6) 0.09131(6) -0.27280(4) 0.02255(14) Uani 1 1 d . . .
P2 P 0.33828(6) -0.19368(6) -0.23053(4) 0.02190(14) Uani 1 1 d . . .
C11 C 0.2994(2) 0.0615(2) -0.25696(16) 0.0225(5) Uani 1 1 d . . .
F12 F 0.27030(18) 0.03983(16) -0.12286(10) 0.0355(4) Uani 1 1 d . . .
C12 C 0.3324(3) 0.0846(2) -0.19163(17) 0.0257(6) Uani 1 1 d . . .
F13 F 0.45654(19) 0.16717(18) -0.12478(13) 0.0452(5) Uani 1 1 d . . .
C13 C 0.4275(3) 0.1506(3) -0.19040(19) 0.0312(6) Uani 1 1 d . . .
F14 F 0.59258(19) 0.25985(18) -0.25983(15) 0.0538(6) Uani 1 1 d . . .
C14 C 0.4965(3) 0.1983(3) -0.2588(2) 0.0388(8) Uani 1 1 d . . .
F15 F 0.5303(2) 0.2262(2) -0.39249(13) 0.0550(6) Uani 1 1 d . . .
C15 C 0.4647(3) 0.1805(3) -0.3256(2) 0.0369(7) Uani 1 1 d . . .
F16 F 0.34022(19) 0.10272(18) -0.39229(10) 0.0434(5) Uani 1 1 d . . .
C16 C 0.3679(3) 0.1147(3) -0.32390(17) 0.0292(6) Uani 1 1 d . . .
C21 C -0.1134(3) 0.0495(2) -0.19165(17) 0.0261(6) Uani 1 1 d . . .
C22 C -0.2296(3) 0.0140(3) -0.19760(19) 0.0308(6) Uani 1 1 d . . .
H22A H -0.2543 0.0128 -0.2463 0.037 Uiso 1 1 calc R . .
C23 C -0.3103(3) -0.0200(3) -0.1322(2) 0.0378(7) Uani 1 1 d . . .
H23A H -0.3901 -0.0445 -0.1365 0.045 Uiso 1 1 calc R . .
C24 C -0.2766(3) -0.0188(3) -0.0614(2) 0.0406(8) Uani 1 1 d . . .
H24A H -0.3330 -0.0416 -0.0171 0.049 Uiso 1 1 calc R . .
C25 C -0.1602(4) 0.0158(4) -0.0549(2) 0.0462(9) Uani 1 1 d . . .
H25A H -0.1360 0.0168 -0.0061 0.055 Uiso 1 1 calc R . .
C26 C -0.0788(3) 0.0491(3) -0.11980(19) 0.0388(8) Uani 1 1 d . . .
H26A H 0.0017 0.0719 -0.1150 0.047 Uiso 1 1 calc R . .
C31 C 0.0280(3) 0.2353(2) -0.27322(18) 0.0281(6) Uani 1 1 d . . .
H31A H 0.0690 0.2300 -0.2253 0.034 Uiso 1 1 calc R . .
H31B H 0.0886 0.2658 -0.3172 0.034 Uiso 1 1 calc R . .
C32 C -0.0927(3) 0.3213(3) -0.27914(19) 0.0315(6) Uani 1 1 d . . .
H32A H -0.1447 0.3147 -0.3199 0.038 Uiso 1 1 calc R . .
H32B H -0.1443 0.3023 -0.2296 0.038 Uiso 1 1 calc R . .
C33 C -0.0603(3) 0.4440(3) -0.2979(2) 0.0382(7) Uani 1 1 d . . .
H33A H -0.0106 0.4626 -0.3482 0.046 Uiso 1 1 calc R . .
H33B H -0.0045 0.4485 -0.2583 0.046 Uiso 1 1 calc R . .
C34 C -0.1751(4) 0.5352(3) -0.3019(2) 0.0449(8) Uani 1 1 d . . .
H34A H -0.2164 0.5242 -0.2494 0.054 Uiso 1 1 calc R . .
H34B H -0.1434 0.6116 -0.3179 0.054 Uiso 1 1 calc R . .
C35 C -0.2756(3) 0.5350(3) -0.3563(2) 0.0415(8) Uani 1 1 d . . .
H35A H -0.3422 0.5999 -0.3566 0.050 Uiso 1 1 calc R . .
H35B H -0.3169 0.4634 -0.3357 0.050 Uiso 1 1 calc R . .
C36 C -0.2261(3) 0.5443(3) -0.4392(2) 0.0448(8) Uani 1 1 d . . .
H36A H -0.1877 0.6173 -0.4611 0.054 Uiso 1 1 calc R . .
H36B H -0.1582 0.4806 -0.4395 0.054 Uiso 1 1 calc R . .
C37 C -0.3314(4) 0.5401(4) -0.4897(2) 0.0516(10) Uani 1 1 d . . .
H37A H -0.3805 0.4753 -0.4620 0.062 Uiso 1 1 calc R . .
H37B H -0.3905 0.6115 -0.4967 0.062 Uiso 1 1 calc R . .
C38 C -0.2857(4) 0.5268(4) -0.5686(2) 0.0575(11) Uani 1 1 d . . .
H38A H -0.2405 0.5938 -0.5973 0.069 Uiso 1 1 calc R . .
H38B H -0.3613 0.5282 -0.5972 0.069 Uiso 1 1 calc R . .
C39 C -0.1950(4) 0.4151(4) -0.5676(2) 0.0495(9) Uani 1 1 d . . .
H39A H -0.1785 0.4100 -0.6211 0.059 Uiso 1 1 calc R . .
H39B H -0.1123 0.4203 -0.5482 0.059 Uiso 1 1 calc R . .
C40 C -0.2478(4) 0.3073(4) -0.5184(2) 0.0485(9) Uani 1 1 d . . .
H40A H -0.3366 0.3089 -0.5320 0.058 Uiso 1 1 calc R . .
H40B H -0.2508 0.3069 -0.4637 0.058 Uiso 1 1 calc R . .
C41 C -0.1725(3) 0.1972(4) -0.5265(2) 0.0449(8) Uani 1 1 d . . .
H41A H -0.2152 0.1324 -0.4918 0.054 Uiso 1 1 calc R . .
H41B H -0.1787 0.1945 -0.5799 0.054 Uiso 1 1 calc R . .
C42 C -0.0335(3) 0.1767(3) -0.50971(19) 0.0399(8) Uani 1 1 d . . .
H42A H 0.0128 0.2326 -0.5505 0.048 Uiso 1 1 calc R . .
H42B H 0.0001 0.0991 -0.5133 0.048 Uiso 1 1 calc R . .
C43 C -0.0025(3) 0.1860(3) -0.43142(18) 0.0372(7) Uani 1 1 d . . .
H43A H -0.0208 0.2672 -0.4312 0.045 Uiso 1 1 calc R . .
H43B H 0.0901 0.1635 -0.4249 0.045 Uiso 1 1 calc R . .
C44 C -0.0772(3) 0.1115(3) -0.36203(17) 0.0288(6) Uani 1 1 d . . .
H44A H -0.0826 0.0359 -0.3701 0.035 Uiso 1 1 calc R . .
H44B H -0.1653 0.1491 -0.3578 0.035 Uiso 1 1 calc R . .
C51 C 0.4753(3) -0.1698(2) -0.29890(17) 0.0255(6) Uani 1 1 d . . .
C52 C 0.5995(3) -0.1719(3) -0.27915(19) 0.0311(6) Uani 1 1 d . . .
H52A H 0.6168 -0.1854 -0.2266 0.037 Uiso 1 1 calc R . .
C53 C 0.6988(3) -0.1543(3) -0.3360(2) 0.0408(8) Uani 1 1 d . . .
H53A H 0.7834 -0.1552 -0.3221 0.049 Uiso 1 1 calc R . .
C54 C 0.6748(3) -0.1355(3) -0.4121(2) 0.0430(8) Uani 1 1 d . . .
H54A H 0.7428 -0.1235 -0.4507 0.052 Uiso 1 1 calc R . .
C55 C 0.5522(4) -0.1342(3) -0.4325(2) 0.0457(9) Uani 1 1 d . . .
H55A H 0.5359 -0.1226 -0.4850 0.055 Uiso 1 1 calc R . .
C56 C 0.4527(3) -0.1499(3) -0.37626(19) 0.0374(7) Uani 1 1 d . . .
H56A H 0.3680 -0.1471 -0.3907 0.045 Uiso 1 1 calc R . .
C61 C 0.2997(3) -0.3337(2) -0.23125(19) 0.0295(6) Uani 1 1 d . . .
H61A H 0.2194 -0.3500 -0.1994 0.035 Uiso 1 1 calc R . .
H61B H 0.2838 -0.3302 -0.2848 0.035 Uiso 1 1 calc R . .
C62 C 0.4028(3) -0.4334(3) -0.2014(2) 0.0381(7) Uani 1 1 d . . .
H62A H 0.4857 -0.4134 -0.2289 0.046 Uiso 1 1 calc R . .
H62B H 0.4112 -0.4436 -0.1459 0.046 Uiso 1 1 calc R . .
C63 C 0.3748(4) -0.5458(3) -0.2117(2) 0.0464(9) Uani 1 1 d . . .
H63A H 0.3747 -0.5373 -0.2676 0.056 Uiso 1 1 calc R . .
H63B H 0.4450 -0.6056 -0.1907 0.056 Uiso 1 1 calc R . .
C64 C 0.2496(4) -0.5870(4) -0.1735(3) 0.0668(14) Uani 1 1 d . . .
H64A H 0.2423 -0.6627 -0.1809 0.080 Uiso 1 1 calc R . .
H64B H 0.1782 -0.5327 -0.1990 0.080 Uiso 1 1 calc R . .
C65 C 0.2372(10) -0.5977(6) -0.0853(5) 0.146(4) Uani 1 1 d . . .
H65A H 0.3253 -0.6089 -0.0681 0.176 Uiso 1 1 calc R . .
H65B H 0.1987 -0.5220 -0.0802 0.176 Uiso 1 1 calc R . .
C66 C 0.1754(11) -0.6736(6) -0.0354(5) 0.150(4) Uani 1 1 d . . .
H66A H 0.2293 -0.7480 -0.0278 0.180 Uiso 1 1 calc R . .
H66B H 0.0981 -0.6801 -0.0599 0.180 Uiso 1 1 calc R . .
C67 C 0.1346(9) -0.6625(7) 0.0395(5) 0.128(3) Uani 1 1 d . . .
H67A H 0.0741 -0.5919 0.0322 0.154 Uiso 1 1 calc R . .
H67B H 0.0852 -0.7277 0.0658 0.154 Uiso 1 1 calc R . .
C68 C 0.2226(6) -0.6580(6) 0.0904(4) 0.101(2) Uani 1 1 d . . .
H68A H 0.2938 -0.7187 0.0891 0.121 Uiso 1 1 calc R . .
H68B H 0.1808 -0.6788 0.1429 0.121 Uiso 1 1 calc R . .
C69 C 0.2833(5) -0.5429(5) 0.0791(3) 0.0728(14) Uani 1 1 d . . .
H69A H 0.3422 -0.5565 0.1209 0.087 Uiso 1 1 calc R . .
H69B H 0.3362 -0.5283 0.0299 0.087 Uiso 1 1 calc R . .
C70 C 0.1981(4) -0.4359(5) 0.0777(2) 0.0770(17) Uani 1 1 d . . .
H70A H 0.1368 -0.4517 0.1233 0.092 Uiso 1 1 calc R . .
H70B H 0.1483 -0.4138 0.0311 0.092 Uiso 1 1 calc R . .
C71 C 0.2693(5) -0.3329(4) 0.0780(2) 0.0680(14) Uani 1 1 d . . .
H71A H 0.2048 -0.2676 0.0805 0.082 Uiso 1 1 calc R . .
H71B H 0.3172 -0.3546 0.1253 0.082 Uiso 1 1 calc R . .
C72 C 0.3624(4) -0.2925(3) 0.0083(2) 0.0465(9) Uani 1 1 d . . .
H72A H 0.4018 -0.2267 0.0140 0.056 Uiso 1 1 calc R . .
H72B H 0.4317 -0.3553 0.0083 0.056 Uiso 1 1 calc R . .
C73 C 0.3010(3) -0.2566(3) -0.06901(18) 0.0338(7) Uani 1 1 d . . .
H73A H 0.2323 -0.1931 -0.0698 0.041 Uiso 1 1 calc R . .
H73B H 0.2619 -0.3220 -0.0754 0.041 Uiso 1 1 calc R . .
C74 C 0.3996(3) -0.2176(3) -0.13594(17) 0.0275(6) Uani 1 1 d . . .
H74A H 0.4745 -0.2765 -0.1299 0.033 Uiso 1 1 calc R . .
H74B H 0.4291 -0.1456 -0.1333 0.033 Uiso 1 1 calc R . .

loop_
_atom_site_aniso_label
_atom_site_aniso_U_11
_atom_site_aniso_U_22
_atom_site_aniso_U_33
_atom_site_aniso_U_23
_atom_site_aniso_U_13
_atom_site_aniso_U_12
Pt1 0.01903(6) 0.02359(6) 0.02036(6) -0.00493(4) -0.00058(4) -0.00205(4)
Cl1 0.0248(3) 0.0306(4) 0.0560(5) -0.0140(4) -0.0084(3) -0.0037(3)
P1 0.0199(3) 0.0237(3) 0.0221(3) -0.0037(3) -0.0026(3) -0.0009(3)
P2 0.0198(3) 0.0230(3) 0.0226(3) -0.0060(3) -0.0023(3) -0.0016(3)
C11 0.0199(12) 0.0205(13) 0.0228(13) -0.0024(11) 0.0011(10) 0.0030(10)
F12 0.0415(10) 0.0430(10) 0.0239(9) -0.0111(8) 0.0034(7) -0.0115(8)
C12 0.0254(13) 0.0234(14) 0.0266(15) -0.0058(11) 0.0013(11) -0.0022(11)
F13 0.0463(11) 0.0449(11) 0.0540(13) -0.0247(10) -0.0125(10) -0.0079(9)
C13 0.0299(15) 0.0272(15) 0.0393(17) -0.0142(13) -0.0040(13) -0.0007(12)
F14 0.0349(10) 0.0386(11) 0.0903(18) -0.0174(11) 0.0017(11) -0.0187(9)
C14 0.0243(15) 0.0292(16) 0.064(2) -0.0147(16) -0.0011(15) -0.0048(12)
F15 0.0463(12) 0.0532(13) 0.0528(13) 0.0027(11) 0.0226(10) -0.0194(10)
C15 0.0280(15) 0.0285(16) 0.0439(19) 0.0023(14) 0.0122(13) -0.0054(12)
F16 0.0482(11) 0.0566(13) 0.0222(9) -0.0059(9) 0.0071(8) -0.0137(10)
C16 0.0283(14) 0.0298(15) 0.0258(15) -0.0036(12) 0.0017(11) -0.0026(12)
C21 0.0245(13) 0.0252(14) 0.0251(14) -0.0041(11) 0.0020(11) -0.0001(11)
C22 0.0279(14) 0.0304(15) 0.0335(16) -0.0088(13) -0.0006(12) -0.0029(12)
C23 0.0297(16) 0.0347(17) 0.045(2) -0.0060(15) 0.0025(14) -0.0059(13)
C24 0.0368(17) 0.044(2) 0.0332(18) -0.0019(15) 0.0088(14) -0.0033(15)
C25 0.045(2) 0.065(2) 0.0257(17) -0.0070(16) 0.0004(14) -0.0100(18)
C26 0.0316(16) 0.054(2) 0.0288(17) -0.0071(15) -0.0010(13) -0.0103(15)
C31 0.0270(14) 0.0261(14) 0.0294(15) -0.0049(12) -0.0036(12) -0.0026(11)
C32 0.0311(15) 0.0283(15) 0.0328(16) -0.0061(13) -0.0005(12) -0.0016(12)
C33 0.0438(18) 0.0271(16) 0.0425(19) -0.0063(14) -0.0111(15) -0.0018(14)
C34 0.062(2) 0.0270(17) 0.043(2) -0.0073(15) -0.0099(17) 0.0045(16)
C35 0.0395(18) 0.0336(18) 0.045(2) -0.0054(15) -0.0030(15) 0.0053(14)
C36 0.0412(19) 0.045(2) 0.041(2) -0.0009(16) -0.0063(15) -0.0038(16)
C37 0.043(2) 0.056(2) 0.048(2) -0.0027(18) -0.0139(17) 0.0035(17)
C38 0.056(2) 0.066(3) 0.040(2) 0.0047(19) -0.0135(18) -0.006(2)
C39 0.048(2) 0.063(3) 0.0334(19) -0.0044(17) -0.0013(16) -0.0137(18)
C40 0.0415(19) 0.067(3) 0.0311(18) -0.0035(17) -0.0027(15) -0.0106(18)
C41 0.0436(19) 0.063(2) 0.0282(17) -0.0085(16) -0.0053(14) -0.0137(17)
C42 0.0439(19) 0.046(2) 0.0266(16) -0.0078(14) -0.0019(14) -0.0013(15)
C43 0.0315(16) 0.049(2) 0.0269(16) -0.0038(14) -0.0022(13) -0.0073(14)
C44 0.0295(14) 0.0305(15) 0.0253(15) -0.0057(12) -0.0051(12) -0.0015(12)
C51 0.0226(13) 0.0265(14) 0.0271(14) -0.0082(12) 0.0025(11) -0.0033(11)
C52 0.0258(14) 0.0342(16) 0.0346(17) -0.0122(13) -0.0015(12) -0.0027(12)
C53 0.0233(15) 0.0400(19) 0.060(2) -0.0156(17) 0.0039(14) -0.0067(13)
C54 0.0346(17) 0.044(2) 0.046(2) -0.0109(16) 0.0154(15) -0.0040(15)
C55 0.046(2) 0.058(2) 0.0280(17) -0.0096(16) 0.0068(15) -0.0014(17)
C56 0.0307(16) 0.052(2) 0.0286(16) -0.0105(15) -0.0010(13) -0.0022(14)
C61 0.0293(15) 0.0250(14) 0.0350(16) -0.0091(12) -0.0052(12) -0.0022(12)
C62 0.0308(16) 0.0302(16) 0.053(2) -0.0122(15) -0.0052(14) 0.0006(13)
C63 0.059(2) 0.0296(17) 0.054(2) -0.0171(16) -0.0115(18) 0.0036(16)
C64 0.056(2) 0.034(2) 0.116(4) -0.023(2) -0.022(3) -0.0076(18)
C65 0.235(10) 0.078(4) 0.135(7) -0.048(5) 0.097(7) -0.083(6)
C66 0.264(12) 0.066(4) 0.119(7) -0.020(4) -0.069(8) 0.013(6)
C67 0.154(7) 0.125(6) 0.123(7) -0.039(5) -0.016(6) -0.067(6)
C68 0.085(4) 0.091(4) 0.107(5) 0.010(4) -0.028(4) -0.009(3)
C69 0.077(3) 0.080(3) 0.063(3) -0.013(3) -0.016(3) -0.025(3)
C70 0.039(2) 0.130(5) 0.035(2) 0.018(3) 0.0000(17) -0.008(3)
C71 0.091(3) 0.069(3) 0.0252(19) -0.0027(19) 0.009(2) 0.025(3)
C72 0.063(2) 0.050(2) 0.0256(17) -0.0103(16) -0.0044(16) -0.0012(18)
C73 0.0372(16) 0.0360(17) 0.0253(15) -0.0066(13) -0.0007(13) 0.0010(13)
C74 0.0270(14) 0.0298(15) 0.0263(15) -0.0087(12) -0.0050(11) -0.0011(12)

loop_
_atom_type_symbol
_atom_type_description
_atom_type_scat_dispersion_real
_atom_type_scat_dispersion_imag
_atom_type_scat_source
C C 0.0033 0.0016 'International Tables Vol C Tables 4.2.6.8 and 6.1.1.4'
H H 0.0000 0.0000 'International Tables Vol C Tables 4.2.6.8 and 6.1.1.4'
Cl Cl 0.1484 0.1585 'International Tables Vol C Tables 4.2.6.8 and 6.1.1.4'
F F 0.0171 0.0103 'International Tables Vol C Tables 4.2.6.8 and 6.1.1.4'
P P 0.1023 0.0942 'International Tables Vol C Tables 4.2.6.8 and 6.1.1.4'
Pt Pt -1.7033 8.3905 'International Tables Vol C Tables 4.2.6.8 and 6.1.1.4'

loop_
_geom_angle_atom_site_label_1
_geom_angle_atom_site_label_2
_geom_angle_atom_site_label_3
_geom_angle
_geom_angle_site_symmetry_1
_geom_angle_site_symmetry_3
_geom_angle_publ_flag
C11 Pt1 P1 93.69(7) . . ?
C11 Pt1 P2 87.72(7) . . ?
P1 Pt1 P2 175.54(3) . . ?
C11 Pt1 Cl1 177.52(8) . . ?
P1 Pt1 Cl1 86.39(3) . . ?
P2 Pt1 Cl1 92.38(3) . . ?
C21 P1 C31 103.17(14) . . ?
C21 P1 C44 108.70(14) . . ?
C31 P1 C44 104.77(14) . . ?
C21 P1 Pt1 108.22(9) . . ?
C31 P1 Pt1 118.49(10) . . ?
C44 P1 Pt1 112.79(10) . . ?
C51 P2 C61 103.13(14) . . ?
C51 P2 C74 105.75(13) . . ?
C61 P2 C74 104.77(14) . . ?
C51 P2 Pt1 114.09(10) . . ?
C61 P2 Pt1 115.32(10) . . ?
C74 P2 Pt1 112.71(10) . . ?
C12 C11 C16 114.1(3) . . ?
C12 C11 Pt1 124.2(2) . . ?
C16 C11 Pt1 121.6(2) . . ?
F12 C12 C13 115.8(3) . . ?
F12 C12 C11 119.7(3) . . ?
C13 C12 C11 124.5(3) . . ?
F13 C13 C12 121.4(3) . . ?
F13 C13 C14 119.6(3) . . ?
C12 C13 C14 119.0(3) . . ?
F14 C14 C15 120.4(3) . . ?
F14 C14 C13 121.0(3) . . ?
C15 C14 C13 118.5(3) . . ?
F15 C15 C14 119.5(3) . . ?
F15 C15 C16 120.3(3) . . ?
C14 C15 C16 120.2(3) . . ?
F16 C16 C15 116.8(3) . . ?
F16 C16 C11 119.6(3) . . ?
C15 C16 C11 123.6(3) . . ?
C22 C21 C26 119.1(3) . . ?
C22 C21 P1 123.4(2) . . ?
C26 C21 P1 117.4(2) . . ?
C21 C22 C23 119.7(3) . . ?
C24 C23 C22 121.1(3) . . ?
C23 C24 C25 119.5(3) . . ?
C24 C25 C26 119.8(3) . . ?
C25 C26 C21 120.8(3) . . ?
C32 C31 P1 115.2(2) . . ?
C33 C32 C31 111.8(3) . . ?
C32 C33 C34 115.3(3) . . ?
C35 C34 C33 115.5(3) . . ?
C34 C35 C36 115.2(3) . . ?
C37 C36 C35 112.1(3) . . ?
C38 C37 C36 115.1(3) . . ?
C37 C38 C39 115.0(3) . . ?
C40 C39 C38 113.6(3) . . ?
C39 C40 C41 114.7(3) . . ?
C42 C41 C40 118.0(3) . . ?
C41 C42 C43 116.1(3) . . ?
C42 C43 C44 114.4(3) . . ?
C43 C44 P1 110.5(2) . . ?
C52 C51 C56 118.7(3) . . ?
C52 C51 P2 124.7(2) . . ?
C56 C51 P2 116.7(2) . . ?
C51 C52 C53 120.3(3) . . ?
C54 C53 C52 120.3(3) . . ?
C53 C54 C55 120.1(3) . . ?
C54 C55 C56 119.9(3) . . ?
C55 C56 C51 120.8(3) . . ?
C62 C61 P2 115.0(2) . . ?
C63 C62 C61 113.5(3) . . ?
C64 C63 C62 115.1(3) . . ?
C63 C64 C65 112.6(5) . . ?
C66 C65 C64 123.2(7) . . ?
C65 C66 C67 121.9(8) . . ?
C68 C67 C66 120.9(9) . . ?
C67 C68 C69 119.5(6) . . ?
C70 C69 C68 119.4(5) . . ?
C69 C70 C71 114.3(4) . . ?
C72 C71 C70 115.3(4) . . ?
C73 C72 C71 114.0(3) . . ?
C72 C73 C74 111.2(3) . . ?
C73 C74 P2 113.5(2) . . ?

loop_
_geom_bond_atom_site_label_1
_geom_bond_atom_site_label_2
_geom_bond_distance
_geom_bond_site_symmetry_2
_geom_bond_publ_flag
Pt1 C11 2.017(3) . ?
Pt1 P1 2.2972(7) . ?
Pt1 P2 2.3049(7) . ?
Pt1 Cl1 2.3554(7) . ?
P1 C21 1.816(3) . ?
P1 C31 1.822(3) . ?
P1 C44 1.829(3) . ?
P2 C51 1.814(3) . ?
P2 C61 1.820(3) . ?
P2 C74 1.823(3) . ?
C11 C12 1.383(4) . ?
C11 C16 1.386(4) . ?
F12 C12 1.353(3) . ?
C12 C13 1.377(4) . ?
F13 C13 1.336(4) . ?
C13 C14 1.391(5) . ?
F14 C14 1.339(4) . ?
C14 C15 1.372(5) . ?
F15 C15 1.348(4) . ?
C15 C16 1.378(4) . ?
F16 C16 1.355(4) . ?
C21 C22 1.381(4) . ?
C21 C26 1.387(4) . ?
C22 C23 1.388(5) . ?
C23 C24 1.370(5) . ?
C24 C25 1.380(5) . ?
C25 C26 1.384(5) . ?
C31 C32 1.535(4) . ?
C32 C33 1.520(4) . ?
C33 C34 1.530(5) . ?
C34 C35 1.519(5) . ?
C35 C36 1.524(5) . ?
C36 C37 1.522(5) . ?
C37 C38 1.517(6) . ?
C38 C39 1.562(6) . ?
C39 C40 1.504(5) . ?
C40 C41 1.513(6) . ?
C41 C42 1.503(5) . ?
C42 C43 1.528(5) . ?
C43 C44 1.541(4) . ?
C51 C52 1.389(4) . ?
C51 C56 1.392(4) . ?
C52 C53 1.392(5) . ?
C53 C54 1.377(5) . ?
C54 C55 1.377(5) . ?
C55 C56 1.388(5) . ?
C61 C62 1.533(4) . ?
C62 C63 1.515(5) . ?
C63 C64 1.512(6) . ?
C64 C65 1.564(9) . ?
C65 C66 1.291(11) . ?
C66 C67 1.428(11) . ?
C67 C68 1.388(9) . ?
C68 C69 1.578(8) . ?
C69 C70 1.487(7) . ?
C70 C71 1.554(8) . ?
C71 C72 1.531(6) . ?
C72 C73 1.524(5) . ?
C73 C74 1.532(4) . ?
